data_7247839
loop_
_publ_author_name
'Scheepers, Matthew C.'
'Lemmerer, Andreas'

_publ_section_title
;
 The design of a series of cocrystals featuring dicarboxylic acid with a
 modified isoniazid derivative
;
_journal_issue 3
_journal_name_full CrystEngComm
_journal_page_first 268
_journal_page_last 276
_journal_paper_doi 10.1039/D3CE00846K
_journal_volume 26
_journal_year 2024
_chemical_formula_moiety 'C10 H18 O4, 2(C9 H11 N3 O)'
_chemical_formula_sum 'C28 H40 N6 O6'
_chemical_formula_weight 556.66
_space_group_IT_number 2
_space_group_name_Hall '-P 1'
_space_group_name_H-M_alt 'P -1'
_symmetry_cell_setting triclinic
_symmetry_Int_Tables_number 2
_symmetry_space_group_name_Hall '-P 1'
_symmetry_space_group_name_H-M 'P -1'
_atom_sites_solution_hydrogens mixed
_atom_sites_solution_primary dual
_atom_sites_solution_secondary dual
_audit_conform_dict_location ftp://ftp.iucr.org/pub/cif_core.dic
_audit_conform_dict_name cif_core.dic
_audit_conform_dict_version 2.4.5
_audit_creation_date 2022-10-13T09:21:15-00:00
_audit_creation_method 'WinGX routine CIF_UPDATE'
_audit_update_record
;
2023-08-25 deposited with the CCDC.	2023-12-06 downloaded from the CCDC.
;
_cell_angle_alpha 72.874(3)
_cell_angle_beta 75.014(3)
_cell_angle_gamma 84.453(3)
_cell_formula_units_Z 2
_cell_length_a 7.9554(4)
_cell_length_b 13.7715(8)
_cell_length_c 14.6005(8)
_cell_measurement_reflns_used 6961
_cell_measurement_temperature 173(2)
_cell_measurement_theta_max 27.25
_cell_measurement_theta_min 2.44
_cell_measurement_wavelength 0.71073
_cell_volume 1476.32(14)
_computing_molecular_graphics 'Ortep for Windows (Farrugia, 2012)'
_computing_publication_material 'WinGX publication routines (Farrugia, 2012)'
_computing_structure_refinement 'SHELXL-2018/3 (Sheldrick, 2018)'
_computing_structure_solution 'SHELXT-2018/2 (Sheldrick, 2015)'
_diffrn_ambient_temperature 173(2)
_diffrn_measured_fraction_theta_full 0.999
_diffrn_measured_fraction_theta_max 0.999
_diffrn_measurement_device_type 'Bruker APEX-II CCD'
_diffrn_measurement_method '\f and \w scans'
_diffrn_radiation_probe x-ray
_diffrn_radiation_type MoK\a
_diffrn_radiation_wavelength 0.71073
_diffrn_reflns_av_R_equivalents 0.0882
_diffrn_reflns_av_unetI/netI 0.0598
_diffrn_reflns_Laue_measured_fraction_full 0.999
_diffrn_reflns_Laue_measured_fraction_max 0.999
_diffrn_reflns_limit_h_max 10
_diffrn_reflns_limit_h_min -10
_diffrn_reflns_limit_k_max 18
_diffrn_reflns_limit_k_min -18
_diffrn_reflns_limit_l_max 19
_diffrn_reflns_limit_l_min -19
_diffrn_reflns_number 54935
_diffrn_reflns_point_group_measured_fraction_full 0.999
_diffrn_reflns_point_group_measured_fraction_max 0.999
_diffrn_reflns_theta_full 25.242
_diffrn_reflns_theta_max 28.317
_diffrn_reflns_theta_min 1.504
_diffrn_standards_number 0
_exptl_absorpt_coefficient_mu 0.089
_exptl_absorpt_correction_type none
_exptl_crystal_colour colourless
_exptl_crystal_density_diffrn 1.252
_exptl_crystal_density_method 'not measured'
_exptl_crystal_description plate
_exptl_crystal_F_000 596
_exptl_crystal_size_max 0.356
_exptl_crystal_size_mid 0.217
_exptl_crystal_size_min 0.136
_refine_diff_density_max 0.274
_refine_diff_density_min -0.289
_refine_diff_density_rms 0.05
_refine_ls_extinction_method none
_refine_ls_goodness_of_fit_ref 1.027
_refine_ls_hydrogen_treatment mixed
_refine_ls_matrix_type full
_refine_ls_number_constraints 0
_refine_ls_number_parameters 381
_refine_ls_number_reflns 7371
_refine_ls_number_restraints 0
_refine_ls_restrained_S_all 1.027
_refine_ls_R_factor_all 0.0783
_refine_ls_R_factor_gt 0.0528
_refine_ls_shift/su_max 0.001
_refine_ls_shift/su_mean 0
_refine_ls_structure_factor_coef Fsqd
_refine_ls_weighting_details 'w=1/[\s^2^(Fo^2^)+(0.0596P)^2^+0.4622P] where P=(Fo^2^+2Fc^2^)/3'
_refine_ls_weighting_scheme calc
_refine_ls_wR_factor_gt 0.1317
_refine_ls_wR_factor_ref 0.149
_reflns_Friedel_coverage 0
_reflns_number_gt 5203
_reflns_number_total 7371
_reflns_threshold_expression 'I > 2\s(I)'
_cod_data_source_file d3ce00846k2.cif
_cod_data_source_block izact+C10
_cod_depositor_comments 'Adding full bibliography for 7247836--7247840.cif.'
_cod_database_code 7247839
_shelx_estimated_absorpt_t_min 0.969
_shelx_estimated_absorpt_t_max 0.988

loop_
_symmetry_equiv_pos_as_xyz
'x, y, z'
'-x, -y, -z'

loop_
_atom_site_label
_atom_site_type_symbol
_atom_site_fract_x
_atom_site_fract_y
_atom_site_fract_z
_atom_site_U_iso_or_equiv
_atom_site_adp_type
_atom_site_occupancy
_atom_site_site_symmetry_order
_atom_site_calc_flag
_atom_site_refinement_flags_posn
_atom_site_refinement_flags_adp
_atom_site_refinement_flags_occupancy
_atom_site_disorder_assembly
_atom_site_disorder_group
C1 C 1.7013(2) 0.90863(15) 0.55391(14) 0.0419(4) Uani 1 1 d . . . . .
H1 H 1.666267 0.961307 0.503235 0.05 Uiso 1 1 calc R U . . .
C2 C 1.8191(2) 0.93101(14) 0.59945(14) 0.0377(4) Uani 1 1 d . . . . .
H2A H 1.865866 0.997008 0.579254 0.045 Uiso 1 1 calc R U . . .
C3 C 1.8675(2) 0.85521(13) 0.67517(12) 0.0301(3) Uani 1 1 d . . . . .
C4 C 1.8001(2) 0.75938(13) 0.69955(13) 0.0323(4) Uani 1 1 d . . . . .
H4A H 1.831315 0.705441 0.750564 0.039 Uiso 1 1 calc R U . . .
C5 C 1.6862(2) 0.74381(14) 0.64799(13) 0.0351(4) Uani 1 1 d . . . . .
H5 H 1.642877 0.677458 0.663799 0.042 Uiso 1 1 calc R U . . .
C6 C 1.9942(2) 0.87581(13) 0.72727(13) 0.0319(4) Uani 1 1 d . . . . .
C7 C 1.9793(2) 0.85281(13) 0.97445(13) 0.0319(4) Uani 1 1 d . . . . .
C8 C 2.0960(2) 0.87116(14) 1.03336(14) 0.0388(4) Uani 1 1 d . . . . .
H8A H 2.204034 0.90161 0.98848 0.058 Uiso 1 1 calc R U . . .
H8B H 2.123156 0.806451 1.078093 0.058 Uiso 1 1 calc R U . . .
H8C H 2.037032 0.917406 1.071969 0.058 Uiso 1 1 calc R U . . .
C9 C 1.7993(3) 0.81997(19) 1.03013(15) 0.0523(5) Uani 1 1 d . . . . .
H9A H 1.717578 0.87745 1.017368 0.078 Uiso 1 1 calc R U . . .
H9B H 1.79414 0.796249 1.100995 0.078 Uiso 1 1 calc R U . . .
H9C H 1.767888 0.764617 1.008634 0.078 Uiso 1 1 calc R U . . .
C10 C 1.2790(2) 0.75095(14) 0.49547(13) 0.0348(4) Uani 1 1 d . . . . .
C11 C 1.1461(2) 0.67645(14) 0.50283(13) 0.0347(4) Uani 1 1 d . . . . .
H11A H 1.072551 0.657472 0.571178 0.042 Uiso 1 1 calc R U . . .
H11B H 1.207465 0.614045 0.489849 0.042 Uiso 1 1 calc R U . . .
C12 C 1.0294(2) 0.71651(14) 0.43201(13) 0.0352(4) Uani 1 1 d . . . . .
H12A H 1.102808 0.740034 0.363958 0.042 Uiso 1 1 calc R U . . .
H12B H 0.96097 0.775823 0.448142 0.042 Uiso 1 1 calc R U . . .
C13 C 0.9049(2) 0.63728(14) 0.43568(13) 0.0347(4) Uani 1 1 d . . . . .
H13A H 0.973234 0.578603 0.418042 0.042 Uiso 1 1 calc R U . . .
H13B H 0.833075 0.61265 0.504008 0.042 Uiso 1 1 calc R U . . .
C14 C 0.7855(2) 0.67877(14) 0.36594(13) 0.0356(4) Uani 1 1 d . . . . .
H14A H 0.714665 0.735854 0.385443 0.043 Uiso 1 1 calc R U . . .
H14B H 0.858128 0.706286 0.298267 0.043 Uiso 1 1 calc R U . . .
C15 C 0.6638(2) 0.60110(14) 0.36406(14) 0.0367(4) Uani 1 1 d . . . . .
H15A H 0.733392 0.542542 0.346963 0.044 Uiso 1 1 calc R U . . .
H15B H 0.5863 0.57587 0.430731 0.044 Uiso 1 1 calc R U . . .
C16 C 0.5536(2) 0.64558(14) 0.28995(14) 0.0369(4) Uani 1 1 d . . . . .
H16A H 0.487929 0.705544 0.306322 0.044 Uiso 1 1 calc R U . . .
H16B H 0.632367 0.669702 0.223521 0.044 Uiso 1 1 calc R U . . .
C17 C 0.4251(2) 0.57333(13) 0.28533(13) 0.0350(4) Uani 1 1 d . . . . .
H17A H 0.344936 0.548816 0.351263 0.042 Uiso 1 1 calc R U . . .
H17B H 0.489234 0.513684 0.267406 0.042 Uiso 1 1 calc R U . . .
C18 C 0.3200(2) 0.62510(14) 0.20988(14) 0.0367(4) Uani 1 1 d . . . . .
H18A H 0.267432 0.688903 0.223946 0.044 Uiso 1 1 calc R U . . .
H18B H 0.400197 0.643509 0.143368 0.044 Uiso 1 1 calc R U . . .
C19 C 0.1780(2) 0.56158(13) 0.20859(13) 0.0351(4) Uani 1 1 d . . . . .
C20 C -0.2206(2) 0.50531(14) 0.05912(14) 0.0367(4) Uani 1 1 d . . . . .
H20 H -0.202245 0.568676 0.009722 0.044 Uiso 1 1 calc R U . . .
C21 C -0.3217(2) 0.43489(13) 0.04909(13) 0.0338(4) Uani 1 1 d . . . . .
H21 H -0.37245 0.450066 -0.00585 0.041 Uiso 1 1 calc R U . . .
C22 C -0.3484(2) 0.34158(12) 0.12028(12) 0.0297(3) Uani 1 1 d . . . . .
C23 C -0.2731(2) 0.32345(13) 0.19959(13) 0.0320(4) Uani 1 1 d . . . . .
H23 H -0.28867 0.260631 0.249885 0.038 Uiso 1 1 calc R U . . .
C24 C -0.1747(2) 0.39875(13) 0.20395(13) 0.0336(4) Uani 1 1 d . . . . .
H24 H -0.124081 0.386113 0.258682 0.04 Uiso 1 1 calc R U . . .
C25 C -0.4656(2) 0.26813(13) 0.11042(12) 0.0312(3) Uani 1 1 d . . . . .
C26 C -0.5189(2) 0.00512(13) 0.19094(13) 0.0332(4) Uani 1 1 d . . . . .
C27 C -0.3869(3) -0.03777(15) 0.24938(17) 0.0464(5) Uani 1 1 d . . . . .
H27A H -0.334287 0.017638 0.260953 0.07 Uiso 1 1 calc R U . . .
H27B H -0.296311 -0.075019 0.212688 0.07 Uiso 1 1 calc R U . . .
H27C H -0.443469 -0.084091 0.312881 0.07 Uiso 1 1 calc R U . . .
C28 C -0.6400(3) -0.06820(15) 0.18443(16) 0.0438(5) Uani 1 1 d . . . . .
H28A H -0.719119 -0.031328 0.143766 0.066 Uiso 1 1 calc R U . . .
H28B H -0.707735 -0.102047 0.250864 0.066 Uiso 1 1 calc R U . . .
H28C H -0.572302 -0.119146 0.15441 0.066 Uiso 1 1 calc R U . . .
N1 N 1.6343(2) 0.81669(13) 0.57762(11) 0.0397(4) Uani 1 1 d . . . . .
N2 N 1.93605(18) 0.84982(11) 0.82681(11) 0.0315(3) Uani 1 1 d . . . . .
N3 N 2.04288(17) 0.86673(11) 0.88203(11) 0.0318(3) Uani 1 1 d . . . . .
N4 N -0.14721(19) 0.48828(11) 0.13533(11) 0.0353(3) Uani 1 1 d . . . . .
N5 N -0.43562(18) 0.16915(11) 0.15383(11) 0.0315(3) Uani 1 1 d . . . . .
N6 N -0.54322(18) 0.09859(11) 0.14773(11) 0.0329(3) Uani 1 1 d . . . . .
O1 O 2.13730(17) 0.90974(11) 0.68242(10) 0.0473(3) Uani 1 1 d . . . . .
O2 O 1.37694(19) 0.71423(12) 0.55914(10) 0.0494(4) Uani 1 1 d . . . . .
O3 O 1.2984(2) 0.83357(11) 0.43697(11) 0.0538(4) Uani 1 1 d . . . . .
O4 O 0.07635(18) 0.61241(10) 0.15099(10) 0.0420(3) Uani 1 1 d . . . . .
O5 O 0.1549(2) 0.47469(11) 0.25590(14) 0.0656(5) Uani 1 1 d . . . . .
O6 O -0.58313(17) 0.29866(10) 0.06876(10) 0.0428(3) Uani 1 1 d . . . . .
H2B H 1.826(3) 0.8354(15) 0.8547(15) 0.043(6) Uiso 1 1 d . . . . .
H2 H 1.462(4) 0.764(2) 0.550(2) 0.084(9) Uiso 1 1 d . . . . .
H4 H -0.005(4) 0.569(2) 0.148(2) 0.080(8) Uiso 1 1 d . . . . .
H5A H -0.341(3) 0.1503(16) 0.1697(15) 0.043(6) Uiso 1 1 d . . . . .

loop_
_atom_site_aniso_label
_atom_site_aniso_U_11
_atom_site_aniso_U_22
_atom_site_aniso_U_33
_atom_site_aniso_U_23
_atom_site_aniso_U_13
_atom_site_aniso_U_12
C1 0.0426(10) 0.0477(11) 0.0398(10) -0.0095(8) -0.0220(9) 0.0030(8)
C2 0.0385(10) 0.0377(9) 0.0395(10) -0.0093(8) -0.0156(8) -0.0013(7)
C3 0.0254(8) 0.0399(9) 0.0295(8) -0.0135(7) -0.0099(6) -0.0007(6)
C4 0.0297(8) 0.0375(9) 0.0340(9) -0.0119(7) -0.0129(7) -0.0008(7)
C5 0.0322(9) 0.0418(9) 0.0374(9) -0.0159(8) -0.0129(7) -0.0026(7)
C6 0.0274(8) 0.0376(9) 0.0350(9) -0.0130(7) -0.0110(7) -0.0025(7)
C7 0.0330(9) 0.0328(8) 0.0356(9) -0.0109(7) -0.0155(7) -0.0030(7)
C8 0.0427(10) 0.0437(10) 0.0403(10) -0.0150(8) -0.0225(8) -0.0053(8)
C9 0.0459(11) 0.0788(15) 0.0356(10) -0.0141(10) -0.0089(9) -0.0259(11)
C10 0.0344(9) 0.0425(10) 0.0326(9) -0.0141(8) -0.0125(7) -0.0027(7)
C11 0.0344(9) 0.0410(9) 0.0334(9) -0.0105(7) -0.0148(7) -0.0046(7)
C12 0.0359(9) 0.0393(9) 0.0347(9) -0.0096(7) -0.0159(7) -0.0035(7)
C13 0.0355(9) 0.0397(9) 0.0343(9) -0.0109(7) -0.0160(7) -0.0034(7)
C14 0.0355(9) 0.0397(9) 0.0366(9) -0.0089(7) -0.0180(8) -0.0050(7)
C15 0.0356(9) 0.0388(9) 0.0401(10) -0.0096(8) -0.0173(8) -0.0049(7)
C16 0.0380(9) 0.0398(9) 0.0382(9) -0.0095(7) -0.0180(8) -0.0073(7)
C17 0.0328(9) 0.0373(9) 0.0388(9) -0.0106(7) -0.0138(8) -0.0053(7)
C18 0.0379(9) 0.0395(9) 0.0388(9) -0.0110(8) -0.0173(8) -0.0080(7)
C19 0.0369(9) 0.0359(9) 0.0395(9) -0.0139(7) -0.0168(8) -0.0025(7)
C20 0.0346(9) 0.0373(9) 0.0397(10) -0.0071(7) -0.0150(8) -0.0037(7)
C21 0.0317(9) 0.0412(9) 0.0337(9) -0.0110(7) -0.0163(7) -0.0005(7)
C22 0.0234(8) 0.0365(8) 0.0340(9) -0.0134(7) -0.0111(7) -0.0008(6)
C23 0.0291(8) 0.0357(9) 0.0350(9) -0.0099(7) -0.0140(7) -0.0019(7)
C24 0.0296(8) 0.0408(9) 0.0367(9) -0.0136(7) -0.0156(7) -0.0013(7)
C25 0.0246(8) 0.0406(9) 0.0338(9) -0.0144(7) -0.0117(7) -0.0015(7)
C26 0.0270(8) 0.0389(9) 0.0383(9) -0.0142(7) -0.0109(7) -0.0035(7)
C27 0.0402(10) 0.0410(10) 0.0637(13) -0.0077(9) -0.0291(10) -0.0051(8)
C28 0.0390(10) 0.0422(10) 0.0576(12) -0.0138(9) -0.0225(9) -0.0079(8)
N1 0.0349(8) 0.0540(9) 0.0378(8) -0.0171(7) -0.0174(7) -0.0009(7)
N2 0.0218(7) 0.0452(8) 0.0335(7) -0.0145(6) -0.0119(6) -0.0043(6)
N3 0.0253(7) 0.0412(8) 0.0370(8) -0.0158(6) -0.0158(6) -0.0013(6)
N4 0.0314(7) 0.0382(8) 0.0411(8) -0.0122(6) -0.0150(6) -0.0034(6)
N5 0.0219(7) 0.0361(7) 0.0438(8) -0.0148(6) -0.0159(6) -0.0023(6)
N6 0.0258(7) 0.0384(8) 0.0418(8) -0.0160(6) -0.0139(6) -0.0046(6)
O1 0.0346(7) 0.0682(9) 0.0417(8) -0.0142(7) -0.0088(6) -0.0177(6)
O2 0.0484(8) 0.0603(9) 0.0468(8) -0.0062(7) -0.0293(7) -0.0154(7)
O3 0.0602(9) 0.0463(8) 0.0602(9) -0.0027(7) -0.0329(8) -0.0146(7)
O4 0.0457(8) 0.0380(7) 0.0507(8) -0.0086(6) -0.0280(6) -0.0085(6)
O5 0.0718(11) 0.0377(8) 0.1001(13) -0.0010(8) -0.0591(10) -0.0143(7)
O6 0.0384(7) 0.0444(7) 0.0551(8) -0.0116(6) -0.0304(6) -0.0014(6)

loop_
_atom_type_symbol
_atom_type_description
_atom_type_scat_dispersion_real
_atom_type_scat_dispersion_imag
_atom_type_scat_source
C C 0.0033 0.0016 'International Tables Vol C Tables 4.2.6.8 and 6.1.1.4'
H H 0 0 'International Tables Vol C Tables 4.2.6.8 and 6.1.1.4'
N N 0.0061 0.0033 'International Tables Vol C Tables 4.2.6.8 and 6.1.1.4'
O O 0.0106 0.006 'International Tables Vol C Tables 4.2.6.8 and 6.1.1.4'

loop_
_geom_angle_atom_site_label_1
_geom_angle_atom_site_label_2
_geom_angle_atom_site_label_3
_geom_angle
_geom_angle_site_symmetry_1
_geom_angle_site_symmetry_3
_geom_angle_publ_flag
N1 C1 C2 123.29(18) . . ?
N1 C1 H1 118.4 . . ?
C2 C1 H1 118.4 . . ?
C1 C2 C3 118.70(17) . . ?
C1 C2 H2A 120.6 . . ?
C3 C2 H2A 120.6 . . ?
C4 C3 C2 118.38(15) . . ?
C4 C3 C6 120.85(15) . . ?
C2 C3 C6 120.75(15) . . ?
C3 C4 C5 118.62(16) . . ?
C3 C4 H4A 120.7 . . ?
C5 C4 H4A 120.7 . . ?
N1 C5 C4 123.53(17) . . ?
N1 C5 H5 118.2 . . ?
C4 C5 H5 118.2 . . ?
O1 C6 N2 124.42(15) . . ?
O1 C6 C3 121.78(15) . . ?
N2 C6 C3 113.76(14) . . ?
N3 C7 C9 126.27(15) . . ?
N3 C7 C8 117.25(15) . . ?
C9 C7 C8 116.48(15) . . ?
C7 C8 H8A 109.5 . . ?
C7 C8 H8B 109.5 . . ?
H8A C8 H8B 109.5 . . ?
C7 C8 H8C 109.5 . . ?
H8A C8 H8C 109.5 . . ?
H8B C8 H8C 109.5 . . ?
C7 C9 H9A 109.5 . . ?
C7 C9 H9B 109.5 . . ?
H9A C9 H9B 109.5 . . ?
C7 C9 H9C 109.5 . . ?
H9A C9 H9C 109.5 . . ?
H9B C9 H9C 109.5 . . ?
O3 C10 O2 123.09(16) . . ?
O3 C10 C11 124.44(16) . . ?
O2 C10 C11 112.44(16) . . ?
C10 C11 C12 113.96(15) . . ?
C10 C11 H11A 108.8 . . ?
C12 C11 H11A 108.8 . . ?
C10 C11 H11B 108.8 . . ?
C12 C11 H11B 108.8 . . ?
H11A C11 H11B 107.7 . . ?
C11 C12 C13 112.94(15) . . ?
C11 C12 H12A 109 . . ?
C13 C12 H12A 109 . . ?
C11 C12 H12B 109 . . ?
C13 C12 H12B 109 . . ?
H12A C12 H12B 107.8 . . ?
C14 C13 C12 112.61(15) . . ?
C14 C13 H13A 109.1 . . ?
C12 C13 H13A 109.1 . . ?
C14 C13 H13B 109.1 . . ?
C12 C13 H13B 109.1 . . ?
H13A C13 H13B 107.8 . . ?
C15 C14 C13 114.47(15) . . ?
C15 C14 H14A 108.6 . . ?
C13 C14 H14A 108.6 . . ?
C15 C14 H14B 108.6 . . ?
C13 C14 H14B 108.6 . . ?
H14A C14 H14B 107.6 . . ?
C16 C15 C14 112.10(15) . . ?
C16 C15 H15A 109.2 . . ?
C14 C15 H15A 109.2 . . ?
C16 C15 H15B 109.2 . . ?
C14 C15 H15B 109.2 . . ?
H15A C15 H15B 107.9 . . ?
C17 C16 C15 115.35(15) . . ?
C17 C16 H16A 108.4 . . ?
C15 C16 H16A 108.4 . . ?
C17 C16 H16B 108.4 . . ?
C15 C16 H16B 108.4 . . ?
H16A C16 H16B 107.5 . . ?
C16 C17 C18 111.37(15) . . ?
C16 C17 H17A 109.4 . . ?
C18 C17 H17A 109.4 . . ?
C16 C17 H17B 109.4 . . ?
C18 C17 H17B 109.4 . . ?
H17A C17 H17B 108 . . ?
C19 C18 C17 114.28(15) . . ?
C19 C18 H18A 108.7 . . ?
C17 C18 H18A 108.7 . . ?
C19 C18 H18B 108.7 . . ?
C17 C18 H18B 108.7 . . ?
H18A C18 H18B 107.6 . . ?
O5 C19 O4 122.67(16) . . ?
O5 C19 C18 124.43(16) . . ?
O4 C19 C18 112.88(15) . . ?
N4 C20 C21 122.90(17) . . ?
N4 C20 H20 118.5 . . ?
C21 C20 H20 118.5 . . ?
C20 C21 C22 119.19(15) . . ?
C20 C21 H21 120.4 . . ?
C22 C21 H21 120.4 . . ?
C23 C22 C21 118.24(15) . . ?
C23 C22 C25 123.39(15) . . ?
C21 C22 C25 118.27(14) . . ?
C24 C23 C22 118.59(16) . . ?
C24 C23 H23 120.7 . . ?
C22 C23 H23 120.7 . . ?
N4 C24 C23 123.51(16) . . ?
N4 C24 H24 118.2 . . ?
C23 C24 H24 118.2 . . ?
O6 C25 N5 123.82(15) . . ?
O6 C25 C22 120.62(16) . . ?
N5 C25 C22 115.50(14) . . ?
N6 C26 C27 126.80(15) . . ?
N6 C26 C28 116.07(15) . . ?
C27 C26 C28 117.10(16) . . ?
C26 C27 H27A 109.5 . . ?
C26 C27 H27B 109.5 . . ?
H27A C27 H27B 109.5 . . ?
C26 C27 H27C 109.5 . . ?
H27A C27 H27C 109.5 . . ?
H27B C27 H27C 109.5 . . ?
C26 C28 H28A 109.5 . . ?
C26 C28 H28B 109.5 . . ?
H28A C28 H28B 109.5 . . ?
C26 C28 H28C 109.5 . . ?
H28A C28 H28C 109.5 . . ?
H28B C28 H28C 109.5 . . ?
C5 N1 C1 117.42(15) . . ?
C6 N2 N3 118.34(14) . . ?
C6 N2 H2B 120.4(14) . . ?
N3 N2 H2B 119.9(14) . . ?
C7 N3 N2 117.73(14) . . ?
C24 N4 C20 117.56(14) . . ?
C25 N5 N6 117.34(14) . . ?
C25 N5 H5A 120.3(14) . . ?
N6 N5 H5A 120.3(14) . . ?
C26 N6 N5 117.74(14) . . ?
C10 O2 H2 109.1(17) . . ?
C19 O4 H4 110.3(17) . . ?

loop_
_geom_bond_atom_site_label_1
_geom_bond_atom_site_label_2
_geom_bond_distance
_geom_bond_site_symmetry_2
_geom_bond_publ_flag
C1 N1 1.336(3) . ?
C1 C2 1.384(2) . ?
C1 H1 0.95 . ?
C2 C3 1.387(2) . ?
C2 H2A 0.95 . ?
C3 C4 1.385(2) . ?
C3 C6 1.502(2) . ?
C4 C5 1.385(2) . ?
C4 H4A 0.95 . ?
C5 N1 1.329(2) . ?
C5 H5 0.95 . ?
C6 O1 1.216(2) . ?
C6 N2 1.354(2) . ?
C7 N3 1.275(2) . ?
C7 C9 1.491(3) . ?
C7 C8 1.501(2) . ?
C8 H8A 0.98 . ?
C8 H8B 0.98 . ?
C8 H8C 0.98 . ?
C9 H9A 0.98 . ?
C9 H9B 0.98 . ?
C9 H9C 0.98 . ?
C10 O3 1.201(2) . ?
C10 O2 1.322(2) . ?
C10 C11 1.506(2) . ?
C11 C12 1.515(2) . ?
C11 H11A 0.99 . ?
C11 H11B 0.99 . ?
C12 C13 1.524(2) . ?
C12 H12A 0.99 . ?
C12 H12B 0.99 . ?
C13 C14 1.522(2) . ?
C13 H13A 0.99 . ?
C13 H13B 0.99 . ?
C14 C15 1.521(2) . ?
C14 H14A 0.99 . ?
C14 H14B 0.99 . ?
C15 C16 1.520(2) . ?
C15 H15A 0.99 . ?
C15 H15B 0.99 . ?
C16 C17 1.520(2) . ?
C16 H16A 0.99 . ?
C16 H16B 0.99 . ?
C17 C18 1.523(2) . ?
C17 H17A 0.99 . ?
C17 H17B 0.99 . ?
C18 C19 1.501(2) . ?
C18 H18A 0.99 . ?
C18 H18B 0.99 . ?
C19 O5 1.197(2) . ?
C19 O4 1.322(2) . ?
C20 N4 1.338(2) . ?
C20 C21 1.380(2) . ?
C20 H20 0.95 . ?
C21 C22 1.389(2) . ?
C21 H21 0.95 . ?
C22 C23 1.386(2) . ?
C22 C25 1.500(2) . ?
C23 C24 1.383(2) . ?
C23 H23 0.95 . ?
C24 N4 1.335(2) . ?
C24 H24 0.95 . ?
C25 O6 1.2200(19) . ?
C25 N5 1.350(2) . ?
C26 N6 1.276(2) . ?
C26 C27 1.492(2) . ?
C26 C28 1.499(2) . ?
C27 H27A 0.98 . ?
C27 H27B 0.98 . ?
C27 H27C 0.98 . ?
C28 H28A 0.98 . ?
C28 H28B 0.98 . ?
C28 H28C 0.98 . ?
N2 N3 1.3891(17) . ?
N2 H2B 0.88(2) . ?
N5 N6 1.3915(18) . ?
N5 H5A 0.84(2) . ?
O2 H2 0.96(3) . ?
O4 H4 0.94(3) . ?

loop_
_geom_hbond_atom_site_label_D
_geom_hbond_atom_site_label_H
_geom_hbond_atom_site_label_A
_geom_hbond_distance_DH
_geom_hbond_distance_HA
_geom_hbond_distance_DA
_geom_hbond_angle_DHA
_geom_hbond_site_symmetry_A
_geom_hbond_publ_flag
N2 H2B N6 0.88(2) 2.35(2) 3.088(2) 141.8(18) 2_666 yes
N2 H2B O6 0.88(2) 2.60(2) 3.384(2) 149.2(17) 2_666 yes
O2 H2 N1 0.96(3) 1.80(3) 2.706(2) 156(3) . yes
O4 H4 N4 0.94(3) 1.74(3) 2.6770(18) 176(3) . yes
N5 H5A N3 0.84(2) 2.31(2) 3.0476(19) 147.4(19) 2_766 yes

loop_
_geom_torsion_atom_site_label_1
_geom_torsion_atom_site_label_2
_geom_torsion_atom_site_label_3
_geom_torsion_atom_site_label_4
_geom_torsion
_geom_torsion_site_symmetry_1
_geom_torsion_site_symmetry_2
_geom_torsion_site_symmetry_3
_geom_torsion_site_symmetry_4
_geom_torsion_publ_flag
N1 C1 C2 C3 -1.6(3) . . . . ?
C1 C2 C3 C4 2.2(3) . . . . ?
C1 C2 C3 C6 -179.70(16) . . . . ?
C2 C3 C4 C5 -0.6(2) . . . . ?
C6 C3 C4 C5 -178.78(15) . . . . ?
C3 C4 C5 N1 -1.7(3) . . . . ?
C4 C3 C6 O1 123.3(2) . . . . ?
C2 C3 C6 O1 -54.8(2) . . . . ?
C4 C3 C6 N2 -54.5(2) . . . . ?
C2 C3 C6 N2 127.45(18) . . . . ?
O3 C10 C11 C12 -2.8(3) . . . . ?
O2 C10 C11 C12 179.10(15) . . . . ?
C10 C11 C12 C13 175.88(15) . . . . ?
C11 C12 C13 C14 178.77(15) . . . . ?
C12 C13 C14 C15 177.67(16) . . . . ?
C13 C14 C15 C16 -177.49(16) . . . . ?
C14 C15 C16 C17 -178.60(16) . . . . ?
C15 C16 C17 C18 179.46(16) . . . . ?
C16 C17 C18 C19 -174.12(16) . . . . ?
C17 C18 C19 O5 -5.9(3) . . . . ?
C17 C18 C19 O4 172.51(16) . . . . ?
N4 C20 C21 C22 -0.6(3) . . . . ?
C20 C21 C22 C23 0.7(2) . . . . ?
C20 C21 C22 C25 177.15(15) . . . . ?
C21 C22 C23 C24 -0.2(2) . . . . ?
C25 C22 C23 C24 -176.50(15) . . . . ?
C22 C23 C24 N4 -0.4(3) . . . . ?
C23 C22 C25 O6 148.36(18) . . . . ?
C21 C22 C25 O6 -27.9(2) . . . . ?
C23 C22 C25 N5 -29.0(2) . . . . ?
C21 C22 C25 N5 154.73(16) . . . . ?
C4 C5 N1 C1 2.3(3) . . . . ?
C2 C1 N1 C5 -0.7(3) . . . . ?
O1 C6 N2 N3 2.9(3) . . . . ?
C3 C6 N2 N3 -179.39(14) . . . . ?
C9 C7 N3 N2 -0.1(3) . . . . ?
C8 C7 N3 N2 179.91(15) . . . . ?
C6 N2 N3 C7 172.23(16) . . . . ?
C23 C24 N4 C20 0.5(3) . . . . ?
C21 C20 N4 C24 0.0(3) . . . . ?
O6 C25 N5 N6 1.8(3) . . . . ?
C22 C25 N5 N6 179.04(14) . . . . ?
C27 C26 N6 N5 0.8(3) . . . . ?
C28 C26 N6 N5 178.74(15) . . . . ?
C25 N5 N6 C26 -178.07(16) . . . . ?
